data_7710000
loop_
_publ_author_name
'Jiang, Lin-Tao'
'Li, Ming-Ze'
'Jiang, Xiao-Ming'
'Liu, Bin-Wen'
'Guo, Guo-Cong'

_publ_section_title
;
 AIn4S6Cl (A = Rb and Cs) and Pb5Sn3Q10Cl2 (Q = S and Se): quaternary
 chalcohalides with mixed anionic coordination exhibit photocurrent
 responses
;
_journal_name_full 'Dalton Transactions'
_journal_paper_doi 10.1039/D2DT00350C
_journal_year 2022
_chemical_formula_moiety 'Ba0 Cl2 Pb5 S10 Sn3'
_chemical_formula_sum 'Ba0 Cl2 Pb5 S10 Sn3'
_chemical_formula_weight 1783.52
_chemical_melting_point ?
_chemical_name_common Pb5Sn5S10Cl2
_space_group_crystal_system orthorhombic
_space_group_IT_number 65
_space_group_name_Hall '-C 2 2'
_space_group_name_H-M_alt 'C m m m'
_audit_creation_method SHELXL-2013
_audit_update_record
;
2022-01-27 deposited with the CCDC.	2022-03-15 downloaded from the CCDC.
;
_cell_angle_alpha 90
_cell_angle_beta 90
_cell_angle_gamma 90
_cell_formula_units_Z 2
_cell_length_a 20.613(2)
_cell_length_b 11.9109(10)
_cell_length_c 3.8957(3)
_cell_measurement_reflns_used 770
_cell_measurement_temperature 293(2)
_cell_measurement_theta_max 28.4540
_cell_measurement_theta_min 1.9800
_cell_volume 956.47(14)
_computing_cell_refinement 'CrysAlisPro 1.171.40.59a (Rigaku OD, 2019)'
_computing_data_collection 'CrysAlisPro 1.171.40.59a (Rigaku OD, 2019)'
_computing_data_reduction 'CrysAlisPro 1.171.40.59a (Rigaku OD, 2019)'
_computing_publication_material 'SHELXL-2013 (Sheldrick, 2013)'
_computing_structure_refinement 'SHELXL-2013 (Sheldrick, 2013)'
_computing_structure_solution 'SHELXL-2013 (Sheldrick, 2013)'
_diffrn_ambient_temperature 293(2)
_diffrn_detector_area_resol_mean 10.0000
_diffrn_measured_fraction_theta_full 0.788
_diffrn_measured_fraction_theta_max 0.810
_diffrn_measurement_device_type 'ROD, Synergy Custom DW system, HyPix'
_diffrn_measurement_method CCD_Profile_fitting
_diffrn_radiation_type MoK\a
_diffrn_radiation_wavelength 0.71073
_diffrn_reflns_av_R_equivalents 0.0272
_diffrn_reflns_av_unetI/netI 0.0342
_diffrn_reflns_Laue_measured_fraction_full 0.788
_diffrn_reflns_Laue_measured_fraction_max 0.810
_diffrn_reflns_limit_h_max 19
_diffrn_reflns_limit_h_min -22
_diffrn_reflns_limit_k_max 13
_diffrn_reflns_limit_k_min -12
_diffrn_reflns_limit_l_max 3
_diffrn_reflns_limit_l_min -4
_diffrn_reflns_number 1064
_diffrn_reflns_point_group_measured_fraction_full 0.788
_diffrn_reflns_point_group_measured_fraction_max 0.810
_diffrn_reflns_theta_full 25.242
_diffrn_reflns_theta_max 24.888
_diffrn_reflns_theta_min 1.975
_exptl_absorpt_coefficient_mu 49.036
_exptl_absorpt_correction_T_max 1.00000
_exptl_absorpt_correction_T_min 0.88930
_exptl_absorpt_correction_type multi-scan
_exptl_absorpt_process_details
;
CrysAlisPro 1.171.41.64a (Rigaku Oxford Diffraction, 2020)
Empirical absorption correction using spherical harmonics,
 implemented in SCALE3 ABSPACK scaling algorithm.
;
_exptl_crystal_colour black
_exptl_crystal_density_diffrn 6.193
_exptl_crystal_density_meas ?
_exptl_crystal_description acicular
_exptl_crystal_F_000 1508
_exptl_crystal_size_max 0.125
_exptl_crystal_size_mid 0.120
_exptl_crystal_size_min 0.085
_refine_diff_density_max 1.694
_refine_diff_density_min -1.270
_refine_diff_density_rms 0.291
_refine_ls_extinction_coef 0.00116(11)
_refine_ls_extinction_expression Fc^*^=kFc[1+0.001xFc^2^\l^3^/sin(2\q)]^-1/4^
_refine_ls_extinction_method SHELXL
_refine_ls_goodness_of_fit_ref 1.001
_refine_ls_hydrogen_treatment undef
_refine_ls_matrix_type full
_refine_ls_number_parameters 40
_refine_ls_number_reflns 426
_refine_ls_number_restraints 0
_refine_ls_restrained_S_all 1.001
_refine_ls_R_factor_all 0.0304
_refine_ls_R_factor_gt 0.0279
_refine_ls_shift/su_max 0.007
_refine_ls_shift/su_mean 0.001
_refine_ls_structure_factor_coef Fsqd
_refine_ls_weighting_details
;
 w=1/[\s^2^(Fo^2^)+(0.0420P)^2^]
 where P=(Fo^2^+2Fc^2^)/3
;
_refine_ls_weighting_scheme calc
_refine_ls_wR_factor_gt 0.0666
_refine_ls_wR_factor_ref 0.0678
_reflns_Friedel_coverage 0.000
_reflns_number_gt 393
_reflns_number_total 426
_reflns_threshold_expression 'I > 2\s(I)'
_cod_data_source_file d2dt00350c2.cif
_cod_data_source_block Pb5Sn5S10Cl2
_cod_depositor_comments
;
The following automatic conversions were performed:

data item '_chemical_melting_point' value 'not measured' was changed
to '?' -- the value is undefined or not given.

data item '_exptl_crystal_density_meas' value 'not measured' was
changed to '?' -- the value is perceived as not measured.

Automatic conversion script
Id: cif_fix_values 7556 2019-12-06 15:28:31Z antanas 
;
_cod_database_code 7710000
_shelx_space_group_comment
;
The symmetry employed for this shelxl refinement is uniquely defined
by the following loop, which should always be used as a source of
symmetry information in preference to the above space-group names.
They are only intended as comments.
;
_shelxl_version_number 2013-2

loop_
_space_group_symop_operation_xyz
'x, y, z'
'-x, -y, z'
'x, -y, -z'
'-x, y, -z'
'x+1/2, y+1/2, z'
'-x+1/2, -y+1/2, z'
'x+1/2, -y+1/2, -z'
'-x+1/2, y+1/2, -z'
'-x, -y, -z'
'x, y, -z'
'-x, y, z'
'x, -y, z'
'-x+1/2, -y+1/2, -z'
'x+1/2, y+1/2, -z'
'-x+1/2, y+1/2, z'
'x+1/2, -y+1/2, z'

loop_
_atom_site_label
_atom_site_type_symbol
_atom_site_fract_x
_atom_site_fract_y
_atom_site_fract_z
_atom_site_U_iso_or_equiv
_atom_site_adp_type
_atom_site_occupancy
_atom_site_site_symmetry_order
_atom_site_calc_flag
_atom_site_refinement_flags_posn
_atom_site_refinement_flags_adp
_atom_site_refinement_flags_occupancy
_atom_site_disorder_assembly
_atom_site_disorder_group
Pb1 Pb 0.35939(3) 0.68428(5) 0.5000 0.0203(3) Uani 1 2 d S T P . .
Pb2 Pb 0.0000 0.5000 0.5000 0.0586(6) Uani 1 8 d S T P . .
S1 S 0.2350(3) 0.5000 0.5000 0.0156(12) Uani 1 4 d S T P . .
S2 S 0.1219(3) 0.0000 0.0000 0.0114(11) Uani 1 4 d S T P . .
S3 S 0.9138(2) 0.6467(3) 0.0000 0.0172(9) Uani 1 2 d S T P . .
S4 S 0.0000 0.1466(4) 0.5000 0.0118(11) Uani 1 4 d S T P . .
Cl1 Cl 0.2500 0.7500 0.0000 0.0187(12) Uani 1 4 d S T P . .
Sn1 Sn 0.0000 0.0000 0.0000 0.0135(5) Uani 1 8 d S T P . .
Sn2 Sn 0.83480(8) 0.5000 0.0000 0.0156(4) Uani 1 4 d S T P . .

loop_
_atom_site_aniso_label
_atom_site_aniso_U_11
_atom_site_aniso_U_22
_atom_site_aniso_U_33
_atom_site_aniso_U_23
_atom_site_aniso_U_13
_atom_site_aniso_U_12
Pb1 0.0192(5) 0.0251(5) 0.0167(4) 0.000 0.000 0.0037(2)
Pb2 0.0187(12) 0.1088(17) 0.0484(10) 0.000 0.000 0.000
S1 0.007(3) 0.025(3) 0.015(2) 0.000 0.000 0.000
S2 0.007(3) 0.013(3) 0.014(2) 0.000 0.000 0.000
S3 0.015(3) 0.014(2) 0.0225(18) 0.000 0.000 -0.0020(16)
S4 0.011(3) 0.010(3) 0.014(2) 0.000 0.000 0.000
Cl1 0.014(4) 0.020(3) 0.022(3) 0.000 0.000 0.006(2)
Sn1 0.0056(13) 0.0190(12) 0.0159(9) 0.000 0.000 0.000
Sn2 0.0107(11) 0.0225(10) 0.0135(7) 0.000 0.000 0.000

loop_
_atom_type_symbol
_atom_type_description
_atom_type_scat_dispersion_real
_atom_type_scat_dispersion_imag
_atom_type_scat_source
Ba Ba -0.3244 2.2819 'International Tables Vol C Tables 4.2.6.8 and 6.1.1.4'
Cl Cl 0.1484 0.1585 'International Tables Vol C Tables 4.2.6.8 and 6.1.1.4'
Pb Pb -3.3944 10.1111 'International Tables Vol C Tables 4.2.6.8 and 6.1.1.4'
S S 0.1246 0.1234 'International Tables Vol C Tables 4.2.6.8 and 6.1.1.4'
Sn Sn -0.6537 1.4246 'International Tables Vol C Tables 4.2.6.8 and 6.1.1.4'

loop_
_geom_angle_atom_site_label_1
_geom_angle_atom_site_label_2
_geom_angle_atom_site_label_3
_geom_angle
_geom_angle_site_symmetry_1
_geom_angle_site_symmetry_3
_geom_angle_publ_flag
S4 Pb1 S2 75.97(13) 5 13 ?
S4 Pb1 S2 75.97(13) 5 13_556 ?
S2 Pb1 S2 82.31(3) 13 13_556 ?
S4 Pb1 S3 74.60(11) 5 7_466 ?
S2 Pb1 S3 150.56(13) 13 7_466 ?
S2 Pb1 S3 91.22(7) 13_556 7_466 ?
S4 Pb1 S3 74.60(11) 5 7_465 ?
S2 Pb1 S3 91.22(7) 13 7_465 ?
S2 Pb1 S3 150.56(13) 13_556 7_465 ?
S3 Pb1 S3 80.41(10) 7_466 7_465 ?
S4 Pb1 Cl1 139.65(2) 5 . ?
S2 Pb1 Cl1 82.41(8) 13 . ?
S2 Pb1 Cl1 134.43(10) 13_556 . ?
S3 Pb1 Cl1 120.72(7) 7_466 . ?
S3 Pb1 Cl1 72.22(7) 7_465 . ?
S4 Pb1 Cl1 139.65(2) 5 1_556 ?
S2 Pb1 Cl1 134.43(10) 13 1_556 ?
S2 Pb1 Cl1 82.41(8) 13_556 1_556 ?
S3 Pb1 Cl1 72.22(7) 7_466 1_556 ?
S3 Pb1 Cl1 120.72(7) 7_465 1_556 ?
Cl1 Pb1 Cl1 78.435(17) . 1_556 ?
Sn2 S1 Sn2 107.1(2) 9_665 9_666 ?
Sn1 S2 Pb1 97.50(11) . 15_545 ?
Sn1 S2 Pb1 97.50(11) . 13 ?
Pb1 S2 Pb1 165.0(2) 15_545 13 ?
Sn1 S2 Pb1 97.50(11) . 13_556 ?
Pb1 S2 Pb1 95.73(4) 15_545 13_556 ?
Pb1 S2 Pb1 82.31(3) 13 13_556 ?
Sn1 S2 Pb1 97.50(11) . 15_544 ?
Pb1 S2 Pb1 82.31(3) 15_545 15_544 ?
Pb1 S2 Pb1 95.73(4) 13 15_544 ?
Pb1 S2 Pb1 165.0(2) 13_556 15_544 ?
Sn2 S3 Pb1 103.55(12) . 7_566 ?
Sn2 S3 Pb1 103.55(12) . 7_565 ?
Pb1 S3 Pb1 80.41(10) 7_566 7_565 ?
Sn1 S4 Sn1 96.24(16) . 1_556 ?
Sn1 S4 Pb1 95.86(6) . 15_545 ?
Sn1 S4 Pb1 95.86(6) 1_556 15_545 ?
Sn1 S4 Pb1 95.86(6) . 5_445 ?
Sn1 S4 Pb1 95.86(6) 1_556 5_445 ?
Pb1 S4 Pb1 162.4(2) 15_545 5_445 ?
Pb1 Cl1 Pb1 180.0 . 13_565 ?
Pb1 Cl1 Pb1 101.565(17) . 13_566 ?
Pb1 Cl1 Pb1 78.434(18) 13_565 13_566 ?
Pb1 Cl1 Pb1 78.435(17) . 1_554 ?
Pb1 Cl1 Pb1 101.566(17) 13_565 1_554 ?
Pb1 Cl1 Pb1 180.0 13_566 1_554 ?
S2 Sn1 S2 180.0 . 9 ?
S2 Sn1 S4 90.0 . . ?
S2 Sn1 S4 90.0 9 . ?
S2 Sn1 S4 90.0 . 9 ?
S2 Sn1 S4 90.0 9 9 ?
S4 Sn1 S4 180.0 . 9 ?
S2 Sn1 S4 90.0 . 9_556 ?
S2 Sn1 S4 90.0 9 9_556 ?
S4 Sn1 S4 83.76(16) . 9_556 ?
S4 Sn1 S4 96.23(16) 9 9_556 ?
S2 Sn1 S4 90.0 . 1_554 ?
S2 Sn1 S4 90.0 9 1_554 ?
S4 Sn1 S4 96.24(16) . 1_554 ?
S4 Sn1 S4 83.77(16) 9 1_554 ?
S4 Sn1 S4 180.00(16) 9_556 1_554 ?
S3 Sn2 S3 94.0(2) 3_565 . ?
S3 Sn2 S1 113.90(8) 3_565 9_665 ?
S3 Sn2 S1 113.90(8) . 9_665 ?
S3 Sn2 S1 113.90(8) 3_565 9_666 ?
S3 Sn2 S1 113.90(8) . 9_666 ?
S1 Sn2 S1 107.1(2) 9_665 9_666 ?

loop_
_geom_bond_atom_site_label_1
_geom_bond_atom_site_label_2
_geom_bond_distance
_geom_bond_site_symmetry_2
_geom_bond_publ_flag
Pb1 S4 2.9329(11) 5 ?
Pb1 S2 2.9600(9) 13 ?
Pb1 S2 2.9600(9) 13_556 ?
Pb1 S3 3.018(3) 7_466 ?
Pb1 S3 3.018(3) 7_465 ?
Pb1 Cl1 3.0808(6) . ?
Pb1 Cl1 3.0808(6) 1_556 ?
S1 Sn2 2.422(4) 9_665 ?
S1 Sn2 2.422(4) 9_666 ?
S2 Sn1 2.512(6) . ?
S2 Pb1 2.9599(9) 15_545 ?
S2 Pb1 2.9599(9) 13 ?
S2 Pb1 2.9599(9) 13_556 ?
S2 Pb1 2.9599(9) 15_544 ?
S3 Sn2 2.389(4) . ?
S3 Pb1 3.018(3) 7_566 ?
S3 Pb1 3.018(3) 7_565 ?
S4 Sn1 2.616(3) . ?
S4 Sn1 2.616(3) 1_556 ?
S4 Pb1 2.9329(11) 15_545 ?
S4 Pb1 2.9329(11) 5_445 ?
Cl1 Pb1 3.0808(6) 13_565 ?
Cl1 Pb1 3.0808(6) 13_566 ?
Cl1 Pb1 3.0808(6) 1_554 ?
Sn1 S2 2.512(6) 9 ?
Sn1 S4 2.616(3) 9 ?
Sn1 S4 2.616(3) 9_556 ?
Sn1 S4 2.616(3) 1_554 ?
Sn2 S3 2.389(4) 3_565 ?
Sn2 S1 2.422(4) 9_665 ?
Sn2 S1 2.422(4) 9_666 ?
